data_7708368
loop_
_publ_author_name
'Hill, Anthony'
'Frogley, Benjamin'
'Welsh, Steven S.'

_publ_section_title
;
 Symmetric and Non-symmetric Anthracen-diyl Bis(alkylidynes)
;
_journal_name_full 'Dalton Transactions'
_journal_paper_doi 10.1039/D1DT02537F
_journal_year 2021
_chemical_formula_moiety 'C47 H46 B2 Mo N12 O4 S3 W'
_chemical_formula_sum 'C47 H46 B2 Mo N12 O4 S3 W'
_chemical_formula_weight 1240.55
_space_group_crystal_system triclinic
_space_group_IT_number 2
_space_group_name_Hall '-P 1'
_space_group_name_H-M_alt 'P -1'
_atom_sites_solution_hydrogens mixed
_atom_sites_solution_primary dual
_audit_creation_date 2021-04-12
_audit_creation_method
;
Olex2 1.2
(compiled 2018.05.29 svn.r3508 for OlexSys, GUI svn.r5506)
;
_audit_update_record
;
2021-04-13 deposited with the CCDC.	2021-09-20 downloaded from the CCDC.
;
_cell_angle_alpha 84.43(3)
_cell_angle_beta 90.00(3)
_cell_angle_gamma 80.97(3)
_cell_formula_units_Z 2
_cell_length_a 10.324(2)
_cell_length_b 14.829(3)
_cell_length_c 17.015(3)
_cell_measurement_reflns_used 580
_cell_measurement_temperature 100.0(2)
_cell_measurement_theta_max 17.51
_cell_measurement_theta_min 1.45
_cell_volume 2560.2(9)
_computing_cell_refinement 'XDS (Kabsch, 2010)'
_computing_data_collection 'AS QEGUI'
_computing_data_reduction 'XDS (Kabsch, 2010)'
_computing_molecular_graphics 'Olex2 (Dolomanov et al., 2009)'
_computing_publication_material 'Olex2 (Dolomanov et al., 2009)'
_computing_structure_refinement 'ShelXL (Sheldrick, 2015)'
_computing_structure_solution 'ShelXT (Sheldrick, 2015)'
_diffrn_ambient_temperature 100.0(2)
_diffrn_detector_area_resol_mean 13.3
_diffrn_measured_fraction_theta_full 0.920
_diffrn_measured_fraction_theta_max 0.912
_diffrn_measurement_device_type 'Dectris Eiger 16M'
_diffrn_measurement_method 'Omega Scan'
_diffrn_radiation_monochromator 'Silicon Double Crystal'
_diffrn_radiation_type Synchrotron
_diffrn_radiation_wavelength 0.710762
_diffrn_reflns_av_R_equivalents 0.1066
_diffrn_reflns_av_unetI/netI 0.0998
_diffrn_reflns_Laue_measured_fraction_full 0.920
_diffrn_reflns_Laue_measured_fraction_max 0.912
_diffrn_reflns_limit_h_max 12
_diffrn_reflns_limit_h_min -12
_diffrn_reflns_limit_k_max 17
_diffrn_reflns_limit_k_min -16
_diffrn_reflns_limit_l_max 21
_diffrn_reflns_limit_l_min -21
_diffrn_reflns_number 31968
_diffrn_reflns_point_group_measured_fraction_full 0.920
_diffrn_reflns_point_group_measured_fraction_max 0.912
_diffrn_reflns_theta_full 25.242
_diffrn_reflns_theta_max 26.369
_diffrn_reflns_theta_min 1.203
_diffrn_source 'MX2 Beamline Australian Synchrotron'
_exptl_absorpt_coefficient_mu 2.667
_exptl_absorpt_correction_T_max 0.4344
_exptl_absorpt_correction_T_min 0.1938
_exptl_absorpt_correction_type multi-scan
_exptl_absorpt_process_details 'XDS (Kabsch, 2010)'
_exptl_crystal_colour brown
_exptl_crystal_density_diffrn 1.609
_exptl_crystal_description needle
_exptl_crystal_F_000 1236
_exptl_crystal_size_max 0.20
_exptl_crystal_size_mid 0.02
_exptl_crystal_size_min 0.02
_refine_diff_density_max 1.687
_refine_diff_density_min -1.583
_refine_diff_density_rms 0.176
_refine_ls_extinction_method none
_refine_ls_goodness_of_fit_ref 1.083
_refine_ls_hydrogen_treatment mixed
_refine_ls_matrix_type full
_refine_ls_number_parameters 648
_refine_ls_number_reflns 9542
_refine_ls_number_restraints 0
_refine_ls_restrained_S_all 1.083
_refine_ls_R_factor_all 0.1110
_refine_ls_R_factor_gt 0.0747
_refine_ls_shift/su_max 0.001
_refine_ls_shift/su_mean 0.000
_refine_ls_structure_factor_coef Fsqd
_refine_ls_weighting_details 'w=1/[\s^2^(Fo^2^)+(0.1293P)^2^] where P=(Fo^2^+2Fc^2^)/3'
_refine_ls_weighting_scheme calc
_refine_ls_wR_factor_gt 0.1948
_refine_ls_wR_factor_ref 0.2384
_reflns_Friedel_coverage 0.000
_reflns_number_gt 5968
_reflns_number_total 9542
_reflns_threshold_expression 'I > 2\s(I)'
_cod_data_source_file d1dt02537f2.cif
_cod_data_source_block Compound_3b_CCDC1
_cod_depositor_comments
;
The following automatic conversions were performed:

data item '_exptl_absorpt_correction_type' value 'Multi-Scan' was
changed to 'multi-scan' in accordance with the
/home/data/users/saulius/crontab/automatic-downloads/rss-feeds/RSC/lib/dictionaries/cif_core.dic
dictionary named 'cif_core.dic' version 2.4.2 last updated on
2011-04-26.

Automatic conversion script
Id: cif_fix_values 7556 2019-12-06 15:28:31Z antanas 
;
_cod_original_cell_volume 2560.1(9)
_cod_database_code 7708368
_shelx_shelxl_version_number 2016/6
_shelx_space_group_comment
;
The symmetry employed for this shelxl refinement is uniquely defined
by the following loop, which should always be used as a source of
symmetry information in preference to the above space-group names.
They are only intended as comments.
;
_olex2_refinement_description
;
1. Fixed Uiso
 At 1.2 times of:
  All C(H) groups
 At 1.5 times of:
  All C(H,H,H) groups
2.a Aromatic/amide H refined with riding coordinates:
 C6(H6), C7(H7), C24(H24), C27(H27), C9(H9), C8(H8), C32(H32), C13(H13),
 C31(H31), C16(H16), C40(H40), C28(H28), C14(H14), C45(H45), C35(H35), C23(H23),
  C15(H15)
2.b Idealised Me refined as rotating group:
 C26(H26A,H26B,H26C), C30(H30A,H30B,H30C), C43(H43A,H43B,H43C), C22(H22A,H22B,
 H22C), C38(H38A,H38B,H38C), C47(H47A,H47B,H47C), C33(H33A,H33B,H33C), C37(H37A,
 H37B,H37C), C42(H42A,H42B,H42C)
;
_olex2_submission_special_instructions 'No special instructions were received'

loop_
_space_group_symop_operation_xyz
'x, y, z'
'-x, -y, -z'

loop_
_atom_site_label
_atom_site_type_symbol
_atom_site_fract_x
_atom_site_fract_y
_atom_site_fract_z
_atom_site_U_iso_or_equiv
_atom_site_adp_type
_atom_site_occupancy
_atom_site_site_symmetry_order
_atom_site_calc_flag
_atom_site_refinement_flags_posn
_atom_site_refinement_flags_adp
_atom_site_refinement_flags_occupancy
_atom_site_disorder_assembly
_atom_site_disorder_group
W1 W 1.02121(4) 0.23863(3) 0.19444(2) 0.0625(2) Uani 1 1 d . . . . .
Mo1 Mo 0.31532(9) 0.69920(6) 0.27900(5) 0.0625(3) Uani 1 1 d . . . . .
S3 S 0.9926(3) 0.22145(18) 0.04865(15) 0.0627(7) Uani 1 1 d . . . . .
S2 S 1.1915(3) 0.34130(19) 0.15621(15) 0.0641(7) Uani 1 1 d . . . . .
S1 S 1.2006(3) 0.08877(19) 0.20261(16) 0.0673(7) Uani 1 1 d . . . . .
N4 N 1.3883(8) 0.2079(6) 0.1078(5) 0.061(2) Uani 1 1 d . . . . .
O4 O 0.3123(9) 0.7454(6) 0.0934(5) 0.079(2) Uani 1 1 d . . . . .
N2 N 1.2725(8) 0.0944(5) 0.0441(5) 0.061(2) Uani 1 1 d . . . . .
N7 N 0.1106(9) 0.7816(6) 0.3009(5) 0.064(2) Uani 1 1 d . . . . .
N3 N 1.4247(9) 0.2568(6) 0.2220(5) 0.066(2) Uani 1 1 d . . . . .
N8 N 0.1044(9) 0.8439(6) 0.3579(5) 0.063(2) Uani 1 1 d . . . . .
N9 N 0.3899(9) 0.8273(6) 0.3015(5) 0.069(2) Uani 1 1 d . . . . .
O1 O 0.8259(9) 0.0971(6) 0.2355(5) 0.087(2) Uani 1 1 d . . . . .
N5 N 1.0591(10) 0.3662(6) -0.0442(5) 0.067(2) Uani 1 1 d . . . . .
O2 O 1.0918(10) 0.2264(7) 0.3762(5) 0.093(3) Uani 1 1 d . . . . .
O3 O 0.1794(9) 0.5262(6) 0.2567(5) 0.093(3) Uani 1 1 d . . . . .
N10 N 0.3364(9) 0.8807(6) 0.3583(5) 0.063(2) Uani 1 1 d . . . . .
N6 N 1.2326(9) 0.2626(6) -0.0099(5) 0.063(2) Uani 1 1 d . . . . .
N12 N 0.2721(9) 0.7537(6) 0.4530(4) 0.064(2) Uani 1 1 d . . . . .
N1 N 1.1625(10) -0.0162(6) 0.0851(5) 0.071(2) Uani 1 1 d . . . . .
N11 N 0.3087(9) 0.6820(6) 0.4107(5) 0.063(2) Uani 1 1 d . . . . .
C6 C 0.6647(11) 0.3661(7) 0.1108(6) 0.060(2) Uani 1 1 d . . . . .
H6 H 0.733759 0.320083 0.101854 0.072 Uiso 1 1 calc R . . . .
C29 C 1.3371(11) 0.2679(7) 0.1599(6) 0.064(3) Uani 1 1 d . . . . .
C17 C 0.8010(10) 0.4730(7) 0.2795(6) 0.059(2) Uani 1 1 d . . . . .
C5 C 0.6760(11) 0.4222(7) 0.1743(6) 0.061(3) Uani 1 1 d . . . . .
C10 C 0.5673(11) 0.4938(6) 0.1856(5) 0.056(2) Uani 1 1 d . . . . .
C1 C 0.8948(12) 0.3345(8) 0.2110(5) 0.067(3) Uani 1 1 d . . . . .
C7 C 0.5554(12) 0.3788(7) 0.0635(6) 0.067(3) Uani 1 1 d . . . . .
H7 H 0.551618 0.342469 0.022227 0.080 Uiso 1 1 calc R . . . .
C4 C 0.7911(11) 0.4102(7) 0.2233(6) 0.063(3) Uani 1 1 d . . . . .
C11 C 0.5751(11) 0.5525(7) 0.2452(6) 0.060(3) Uani 1 1 d . . . . .
C18 C 0.4644(11) 0.6239(8) 0.2619(5) 0.066(3) Uani 1 1 d . . . . .
C25 C 1.0974(11) 0.2844(7) -0.0035(6) 0.061(3) Uani 1 1 d . . . . .
C24 C 1.2558(12) 0.0425(7) -0.0189(6) 0.073(3) Uani 1 1 d . . . . .
H24 H 1.285703 0.053778 -0.069950 0.087 Uiso 1 1 calc R . . . .
C2 C 0.8956(13) 0.1488(8) 0.2197(7) 0.074(3) Uani 1 1 d . . . . .
C27 C 1.1644(12) 0.3970(8) -0.0811(6) 0.069(3) Uani 1 1 d . . . . .
H27 H 1.163072 0.450927 -0.114192 0.083 Uiso 1 1 calc R . . . .
C12 C 0.6929(11) 0.5446(7) 0.2902(6) 0.065(3) Uani 1 1 d . . . . .
C9 C 0.4541(12) 0.5017(7) 0.1354(6) 0.070(3) Uani 1 1 d . . . . .
H9 H 0.381945 0.545962 0.143044 0.084 Uiso 1 1 calc R . . . .
C39 C 0.4864(11) 0.8682(8) 0.2679(6) 0.068(3) Uani 1 1 d . . . . .
C8 C 0.4496(11) 0.4458(7) 0.0767(6) 0.065(3) Uani 1 1 d . . . . .
H8 H 0.374541 0.452510 0.045080 0.078 Uiso 1 1 calc R . . . .
C20 C 0.2251(12) 0.5917(8) 0.2644(6) 0.072(3) Uani 1 1 d . . . . .
C32 C 1.5085(11) 0.1623(8) 0.1396(7) 0.070(3) Uani 1 1 d . . . . .
H32 H 1.564223 0.117587 0.115920 0.085 Uiso 1 1 calc R . . . .
C13 C 0.7068(12) 0.6056(8) 0.3500(6) 0.070(3) Uani 1 1 d . . . . .
H13 H 0.637368 0.651147 0.359289 0.085 Uiso 1 1 calc R . . . .
C26 C 0.9213(12) 0.4136(8) -0.0505(7) 0.076(3) Uani 1 1 d . . . . .
H26A H 0.872276 0.383227 -0.084741 0.114 Uiso 1 1 calc GR . . . .
H26B H 0.919425 0.476196 -0.071643 0.114 Uiso 1 1 calc GR . . . .
H26C H 0.882957 0.412045 0.000973 0.114 Uiso 1 1 calc GR . . . .
C31 C 1.5321(12) 0.1927(8) 0.2101(7) 0.071(3) Uani 1 1 d . . . . .
H31 H 1.605181 0.174132 0.243147 0.085 Uiso 1 1 calc R . . . .
C16 C 0.9149(12) 0.4673(8) 0.3264(6) 0.073(3) Uani 1 1 d . . . . .
H16 H 0.984915 0.420915 0.320039 0.087 Uiso 1 1 calc R . . . .
C40 C 0.4934(12) 0.9471(8) 0.3069(6) 0.071(3) Uani 1 1 d . . . . .
H40 H 0.553668 0.987199 0.297330 0.085 Uiso 1 1 calc R . . . .
C28 C 1.2703(12) 0.3333(8) -0.0599(6) 0.069(3) Uani 1 1 d . . . . .
H28 H 1.355569 0.336419 -0.076209 0.083 Uiso 1 1 calc R . . . .
C30 C 1.4080(12) 0.3105(8) 0.2903(6) 0.074(3) Uani 1 1 d . . . . .
H30A H 1.356229 0.369237 0.274967 0.110 Uiso 1 1 calc GR . . . .
H30B H 1.492457 0.319112 0.309210 0.110 Uiso 1 1 calc GR . . . .
H30C H 1.364529 0.278440 0.331493 0.110 Uiso 1 1 calc GR . . . .
C21 C 1.2126(11) 0.0564(7) 0.1069(6) 0.063(3) Uani 1 1 d . . . . .
C14 C 0.8199(13) 0.5972(9) 0.3926(7) 0.077(3) Uani 1 1 d . . . . .
H14 H 0.826794 0.638014 0.429972 0.093 Uiso 1 1 calc R . . . .
C41 C 0.3974(13) 0.9540(8) 0.3602(7) 0.074(3) Uani 1 1 d . . . . .
C19 C 0.3101(11) 0.7300(8) 0.1597(7) 0.068(3) Uani 1 1 d . . . . .
C44 C 0.3289(13) 0.6050(8) 0.4621(7) 0.080(3) Uani 1 1 d . . . . .
C43 C 0.3636(15) 0.5097(9) 0.4362(8) 0.093(4) Uani 1 1 d . . . . .
H43A H 0.292308 0.496018 0.405606 0.139 Uiso 1 1 calc GR . . . .
H43B H 0.379615 0.465865 0.481886 0.139 Uiso 1 1 calc GR . . . .
H43C H 0.441053 0.506544 0.404695 0.139 Uiso 1 1 calc GR . . . .
C22 C 1.0878(14) -0.0743(8) 0.1370(7) 0.084(4) Uani 1 1 d . . . . .
H22A H 1.137707 -0.096392 0.184457 0.126 Uiso 1 1 calc GR . . . .
H22B H 1.070928 -0.125365 0.110133 0.126 Uiso 1 1 calc GR . . . .
H22C H 1.006023 -0.038824 0.150089 0.126 Uiso 1 1 calc GR . . . .
C36 C -0.0237(12) 0.8829(8) 0.3637(7) 0.074(3) Uani 1 1 d . . . . .
C45 C 0.3117(14) 0.6326(9) 0.5377(7) 0.084(4) Uani 1 1 d . . . . .
H45 H 0.322231 0.594153 0.584582 0.100 Uiso 1 1 calc R . . . .
C38 C 0.5677(13) 0.8301(9) 0.2044(7) 0.080(3) Uani 1 1 d . . . . .
H38A H 0.600804 0.766637 0.219515 0.121 Uiso 1 1 calc GR . . . .
H38B H 0.639739 0.863398 0.195182 0.121 Uiso 1 1 calc GR . . . .
H38C H 0.515571 0.835475 0.156915 0.121 Uiso 1 1 calc GR . . . .
C35 C -0.0972(13) 0.8463(9) 0.3107(7) 0.082(3) Uani 1 1 d . . . . .
H35 H -0.187256 0.861138 0.301992 0.099 Uiso 1 1 calc R . . . .
C34 C -0.0120(11) 0.7838(7) 0.2730(6) 0.065(3) Uani 1 1 d . . . . .
C23 C 1.1901(13) -0.0259(8) 0.0057(7) 0.075(3) Uani 1 1 d . . . . .
H23 H 1.167440 -0.070732 -0.023947 0.090 Uiso 1 1 calc R . . . .
C46 C 0.2767(12) 0.7254(9) 0.5313(7) 0.077(3) Uani 1 1 d . . . . .
C47 C 0.2428(12) 0.7891(8) 0.5927(6) 0.076(3) Uani 1 1 d . . . . .
H47A H 0.313855 0.822488 0.599556 0.113 Uiso 1 1 calc GR . . . .
H47B H 0.227590 0.754763 0.641727 0.113 Uiso 1 1 calc GR . . . .
H47C H 0.164945 0.831413 0.576752 0.113 Uiso 1 1 calc GR . . . .
B2 B 0.2228(13) 0.8499(9) 0.4078(7) 0.065(3) Uani 1 1 d . . . . .
C15 C 0.9263(13) 0.5287(8) 0.3818(7) 0.077(3) Uani 1 1 d . . . . .
H15 H 1.003352 0.524409 0.411204 0.093 Uiso 1 1 calc R . . . .
C33 C -0.0425(12) 0.7276(8) 0.2104(7) 0.075(3) Uani 1 1 d . . . . .
H33A H 0.023120 0.727854 0.170456 0.112 Uiso 1 1 calc GR . . . .
H33B H -0.126897 0.752580 0.187314 0.112 Uiso 1 1 calc GR . . . .
H33C H -0.043524 0.665725 0.232824 0.112 Uiso 1 1 calc GR . . . .
C37 C -0.0683(14) 0.9544(10) 0.4179(8) 0.098(4) Uani 1 1 d . . . . .
H37A H -0.061758 0.926891 0.471550 0.148 Uiso 1 1 calc GR . . . .
H37B H -0.157801 0.980742 0.405594 0.148 Uiso 1 1 calc GR . . . .
H37C H -0.014017 1.001453 0.411618 0.148 Uiso 1 1 calc GR . . . .
B1 B 1.3302(14) 0.1846(9) 0.0306(7) 0.068(3) Uani 1 1 d . . . . .
C3 C 1.0631(14) 0.2293(9) 0.3119(8) 0.084(4) Uani 1 1 d . . . . .
C42 C 0.3578(15) 1.0262(9) 0.4157(7) 0.089(4) Uani 1 1 d . . . . .
H42A H 0.267388 1.052392 0.406154 0.133 Uiso 1 1 calc GR . . . .
H42B H 0.411487 1.073447 0.407001 0.133 Uiso 1 1 calc GR . . . .
H42C H 0.369164 0.998933 0.469233 0.133 Uiso 1 1 calc GR . . . .
H1 H 1.411(8) 0.167(5) -0.012(4) 0.034(19) Uiso 1 1 d . . . . .
H2 H 0.193(12) 0.908(8) 0.450(7) 0.09(4) Uiso 1 1 d . . . . .

loop_
_atom_site_aniso_label
_atom_site_aniso_U_11
_atom_site_aniso_U_22
_atom_site_aniso_U_33
_atom_site_aniso_U_23
_atom_site_aniso_U_13
_atom_site_aniso_U_12
W1 0.0609(3) 0.0592(3) 0.0628(3) -0.00873(19) 0.0157(2) 0.0069(2)
Mo1 0.0646(6) 0.0577(6) 0.0628(5) -0.0141(4) 0.0172(4) 0.0028(4)
S3 0.0689(17) 0.0535(16) 0.0642(14) -0.0126(11) 0.0174(12) -0.0006(12)
S2 0.0653(17) 0.0573(16) 0.0671(15) -0.0141(12) 0.0108(12) 0.0029(12)
S1 0.0674(17) 0.0617(17) 0.0671(15) -0.0032(12) 0.0167(13) 0.0056(13)
N4 0.046(5) 0.053(5) 0.080(5) -0.006(4) 0.015(4) 0.004(4)
O4 0.088(6) 0.083(6) 0.063(5) -0.014(4) 0.010(4) 0.002(4)
N2 0.063(5) 0.042(5) 0.077(5) -0.011(4) 0.024(4) 0.002(4)
N7 0.073(6) 0.057(5) 0.063(5) -0.022(4) 0.015(4) 0.000(4)
N3 0.066(6) 0.056(5) 0.075(5) -0.010(4) 0.009(5) -0.001(4)
N8 0.059(5) 0.059(5) 0.067(5) -0.015(4) 0.012(4) 0.009(4)
N9 0.069(6) 0.067(6) 0.070(5) -0.013(4) 0.011(4) -0.002(5)
O1 0.072(6) 0.068(6) 0.117(7) 0.001(4) 0.032(5) -0.004(4)
N5 0.076(6) 0.057(6) 0.065(5) -0.009(4) 0.001(4) 0.001(5)
O2 0.097(7) 0.107(7) 0.066(5) -0.017(4) 0.007(4) 0.019(5)
O3 0.100(7) 0.071(6) 0.118(7) -0.036(5) 0.040(5) -0.021(5)
N10 0.081(6) 0.047(5) 0.057(4) -0.011(4) 0.006(4) 0.007(4)
N6 0.071(6) 0.060(6) 0.060(5) -0.014(4) 0.019(4) -0.007(4)
N12 0.071(6) 0.068(6) 0.048(4) -0.015(4) 0.016(4) 0.009(4)
N1 0.080(6) 0.052(6) 0.079(6) -0.003(4) 0.026(5) -0.006(4)
N11 0.065(6) 0.060(6) 0.060(5) -0.003(4) 0.015(4) 0.003(4)
C6 0.063(7) 0.052(6) 0.061(5) -0.003(4) 0.015(5) 0.000(5)
C29 0.059(6) 0.062(7) 0.068(6) -0.005(5) 0.011(5) 0.002(5)
C17 0.050(6) 0.065(7) 0.060(5) -0.006(5) 0.013(4) -0.001(5)
C5 0.064(7) 0.046(6) 0.070(6) -0.005(4) 0.020(5) -0.001(4)
C10 0.065(6) 0.046(6) 0.055(5) -0.003(4) 0.018(5) -0.004(4)
C1 0.076(8) 0.079(8) 0.046(5) -0.001(5) 0.002(5) -0.016(6)
C7 0.075(8) 0.058(7) 0.066(6) -0.009(5) 0.013(5) -0.003(5)
C4 0.067(7) 0.056(6) 0.059(5) -0.002(4) 0.025(5) 0.004(5)
C11 0.063(6) 0.055(6) 0.059(5) -0.009(4) 0.018(5) 0.004(5)
C18 0.062(7) 0.085(8) 0.050(5) -0.002(5) 0.011(5) -0.012(5)
C25 0.071(7) 0.052(6) 0.058(5) -0.014(4) 0.012(5) 0.003(5)
C24 0.091(9) 0.054(7) 0.073(6) -0.014(5) 0.029(6) -0.004(6)
C2 0.082(9) 0.056(7) 0.074(7) -0.005(5) 0.016(6) 0.021(6)
C27 0.086(8) 0.067(7) 0.056(5) -0.003(5) 0.014(5) -0.018(6)
C12 0.072(7) 0.056(7) 0.064(6) -0.013(5) 0.018(5) 0.001(5)
C9 0.073(8) 0.060(7) 0.075(6) -0.013(5) 0.029(6) 0.002(5)
C39 0.068(7) 0.067(7) 0.067(6) -0.001(5) 0.010(5) -0.001(5)
C8 0.064(7) 0.068(7) 0.063(6) -0.013(5) 0.014(5) -0.006(5)
C20 0.073(8) 0.060(8) 0.076(7) -0.004(5) 0.032(6) 0.010(6)
C32 0.058(7) 0.062(7) 0.090(8) -0.006(5) 0.016(6) -0.004(5)
C13 0.076(8) 0.065(7) 0.067(6) -0.015(5) 0.014(6) 0.003(5)
C26 0.079(8) 0.070(8) 0.072(6) -0.011(5) -0.003(6) 0.014(6)
C31 0.065(7) 0.069(8) 0.075(7) -0.010(5) 0.005(5) 0.004(5)
C16 0.073(8) 0.072(8) 0.072(6) -0.011(5) 0.029(6) -0.004(6)
C40 0.068(7) 0.065(8) 0.077(7) -0.004(5) 0.013(6) -0.008(5)
C28 0.072(7) 0.075(8) 0.061(6) -0.014(5) 0.017(5) -0.009(6)
C30 0.068(7) 0.081(8) 0.074(6) -0.017(5) 0.021(5) -0.012(6)
C21 0.062(7) 0.055(7) 0.069(6) -0.007(5) 0.015(5) 0.004(5)
C14 0.075(8) 0.083(8) 0.075(7) -0.023(6) 0.016(6) -0.004(6)
C41 0.089(9) 0.051(7) 0.076(7) -0.013(5) -0.005(6) 0.008(6)
C19 0.061(7) 0.065(7) 0.073(7) -0.011(5) 0.019(5) 0.003(5)
C44 0.090(9) 0.072(8) 0.071(7) -0.003(6) 0.029(6) 0.007(6)
C43 0.112(11) 0.070(9) 0.086(8) 0.004(6) 0.025(8) 0.010(7)
C22 0.108(10) 0.045(7) 0.099(8) -0.012(6) 0.023(7) -0.005(6)
C36 0.071(8) 0.077(8) 0.074(7) -0.023(6) 0.012(6) 0.001(6)
C45 0.101(10) 0.069(8) 0.073(7) 0.002(5) 0.025(6) 0.008(6)
C38 0.083(9) 0.080(8) 0.074(7) -0.010(6) 0.010(6) 0.000(6)
C35 0.073(8) 0.088(9) 0.083(7) -0.024(6) 0.023(6) 0.005(6)
C34 0.061(7) 0.070(7) 0.063(6) -0.009(5) 0.016(5) -0.002(5)
C23 0.092(9) 0.055(7) 0.081(7) -0.025(5) 0.022(6) -0.008(6)
C46 0.075(8) 0.077(8) 0.078(7) -0.015(6) 0.020(6) -0.002(6)
C47 0.068(7) 0.088(9) 0.063(6) -0.005(5) 0.015(5) 0.011(6)
B2 0.068(8) 0.068(8) 0.058(6) -0.022(6) 0.014(6) 0.006(6)
C15 0.079(8) 0.083(9) 0.069(6) -0.013(6) 0.011(6) -0.009(6)
C33 0.077(8) 0.069(8) 0.082(7) -0.022(6) 0.015(6) -0.012(6)
C37 0.086(9) 0.110(11) 0.095(8) -0.051(8) -0.001(7) 0.024(8)
B1 0.080(9) 0.061(8) 0.059(6) -0.006(5) 0.011(6) 0.001(6)
C3 0.098(10) 0.078(9) 0.072(8) -0.015(6) 0.001(7) 0.004(7)
C42 0.101(10) 0.076(9) 0.087(8) -0.023(6) 0.012(7) 0.003(7)

loop_
_atom_type_symbol
_atom_type_description
_atom_type_scat_dispersion_real
_atom_type_scat_dispersion_imag
_atom_type_scat_source
C C 0.0033 0.0016 'International Tables Vol C Tables 4.2.6.8 and 6.1.1.4'
H H 0.0000 0.0000 'International Tables Vol C Tables 4.2.6.8 and 6.1.1.4'
B B 0.0013 0.0007 'International Tables Vol C Tables 4.2.6.8 and 6.1.1.4'
N N 0.0061 0.0033 'International Tables Vol C Tables 4.2.6.8 and 6.1.1.4'
O O 0.0106 0.0060 'International Tables Vol C Tables 4.2.6.8 and 6.1.1.4'
S S 0.1246 0.1234 'International Tables Vol C Tables 4.2.6.8 and 6.1.1.4'
Mo Mo -1.6832 0.6857 'International Tables Vol C Tables 4.2.6.8 and 6.1.1.4'
W W -0.8490 6.8722 'International Tables Vol C Tables 4.2.6.8 and 6.1.1.4'

loop_
_geom_angle_atom_site_label_1
_geom_angle_atom_site_label_2
_geom_angle_atom_site_label_3
_geom_angle
_geom_angle_site_symmetry_1
_geom_angle_site_symmetry_3
_geom_angle_publ_flag
S3 W1 S2 88.10(9) . . ?
S3 W1 S1 88.00(9) . . ?
S2 W1 S1 91.93(9) . . ?
C1 W1 S3 103.0(3) . . ?
C1 W1 S2 93.5(4) . . ?
C1 W1 S1 167.9(3) . . ?
C1 W1 C2 91.2(5) . . ?
C1 W1 C3 86.9(5) . . ?
C2 W1 S3 89.1(3) . . ?
C2 W1 S2 175.0(3) . . ?
C2 W1 S1 83.9(3) . . ?
C2 W1 C3 87.8(5) . . ?
C3 W1 S3 169.7(4) . . ?
C3 W1 S2 94.2(4) . . ?
C3 W1 S1 81.9(4) . . ?
N9 Mo1 N7 84.8(3) . . ?
N9 Mo1 N11 82.2(3) . . ?
N11 Mo1 N7 78.9(3) . . ?
C18 Mo1 N7 173.3(4) . . ?
C18 Mo1 N9 101.8(4) . . ?
C18 Mo1 N11 100.9(4) . . ?
C18 Mo1 C20 85.7(5) . . ?
C18 Mo1 C19 84.9(4) . . ?
C20 Mo1 N7 87.7(4) . . ?
C20 Mo1 N9 172.3(4) . . ?
C20 Mo1 N11 94.8(4) . . ?
C20 Mo1 C19 88.9(5) . . ?
C19 Mo1 N7 95.7(4) . . ?
C19 Mo1 N9 93.4(4) . . ?
C19 Mo1 N11 173.3(4) . . ?
C25 S3 W1 108.0(4) . . ?
C29 S2 W1 104.4(4) . . ?
C21 S1 W1 105.5(4) . . ?
C29 N4 C32 107.0(9) . . ?
C29 N4 B1 130.2(9) . . ?
C32 N4 B1 122.6(9) . . ?
C24 N2 B1 121.0(8) . . ?
C21 N2 C24 106.4(9) . . ?
C21 N2 B1 131.9(9) . . ?
N8 N7 Mo1 116.7(7) . . ?
C34 N7 Mo1 135.5(6) . . ?
C34 N7 N8 107.8(8) . . ?
C29 N3 C31 111.4(9) . . ?
C29 N3 C30 123.9(9) . . ?
C31 N3 C30 124.6(10) . . ?
N7 N8 B2 121.1(8) . . ?
C36 N8 N7 107.7(9) . . ?
C36 N8 B2 130.7(8) . . ?
N10 N9 Mo1 121.4(7) . . ?
C39 N9 Mo1 131.6(7) . . ?
C39 N9 N10 107.0(9) . . ?
C25 N5 C27 110.1(10) . . ?
C25 N5 C26 124.2(10) . . ?
C27 N5 C26 125.7(10) . . ?
N9 N10 B2 118.7(9) . . ?
C41 N10 N9 110.1(9) . . ?
C41 N10 B2 131.2(9) . . ?
C25 N6 B1 131.2(9) . . ?
C28 N6 C25 105.7(9) . . ?
C28 N6 B1 122.9(10) . . ?
N11 N12 C46 110.4(9) . . ?
N11 N12 B2 118.5(7) . . ?
C46 N12 B2 130.9(8) . . ?
C21 N1 C22 125.0(9) . . ?
C21 N1 C23 109.1(9) . . ?
C23 N1 C22 125.9(10) . . ?
N12 N11 Mo1 121.8(6) . . ?
N12 N11 C44 107.5(8) . . ?
C44 N11 Mo1 130.5(7) . . ?
C5 C6 H6 119.1 . . ?
C7 C6 H6 119.1 . . ?
C7 C6 C5 121.7(9) . . ?
N4 C29 S2 129.9(9) . . ?
N4 C29 N3 106.5(9) . . ?
N3 C29 S2 123.6(8) . . ?
C4 C17 C12 120.1(10) . . ?
C16 C17 C4 121.5(9) . . ?
C16 C17 C12 118.4(9) . . ?
C6 C5 C10 117.4(10) . . ?
C4 C5 C6 122.0(9) . . ?
C4 C5 C10 120.6(9) . . ?
C11 C10 C5 119.7(10) . . ?
C11 C10 C9 122.2(9) . . ?
C9 C10 C5 118.1(9) . . ?
C4 C1 W1 178.6(9) . . ?
C6 C7 H7 119.9 . . ?
C6 C7 C8 120.3(10) . . ?
C8 C7 H7 119.9 . . ?
C17 C4 C5 119.1(9) . . ?
C17 C4 C1 123.0(10) . . ?
C5 C4 C1 117.8(9) . . ?
C10 C11 C18 122.0(10) . . ?
C10 C11 C12 119.6(9) . . ?
C12 C11 C18 118.3(9) . . ?
C11 C18 Mo1 171.9(9) . . ?
N5 C25 S3 124.1(9) . . ?
N5 C25 N6 108.0(9) . . ?
N6 C25 S3 127.9(8) . . ?
N2 C24 H24 125.2 . . ?
C23 C24 N2 109.6(9) . . ?
C23 C24 H24 125.2 . . ?
O1 C2 W1 178.5(11) . . ?
N5 C27 H27 126.9 . . ?
C28 C27 N5 106.3(10) . . ?
C28 C27 H27 126.9 . . ?
C17 C12 C13 117.8(10) . . ?
C11 C12 C17 120.6(9) . . ?
C11 C12 C13 121.5(9) . . ?
C10 C9 H9 119.3 . . ?
C8 C9 C10 121.4(10) . . ?
C8 C9 H9 119.3 . . ?
N9 C39 C40 107.3(9) . . ?
N9 C39 C38 122.8(11) . . ?
C40 C39 C38 129.8(11) . . ?
C7 C8 H8 119.5 . . ?
C9 C8 C7 121.0(11) . . ?
C9 C8 H8 119.5 . . ?
O3 C20 Mo1 176.2(10) . . ?
N4 C32 H32 124.9 . . ?
C31 C32 N4 110.2(10) . . ?
C31 C32 H32 124.9 . . ?
C12 C13 H13 119.6 . . ?
C14 C13 C12 120.9(10) . . ?
C14 C13 H13 119.6 . . ?
N5 C26 H26A 109.5 . . ?
N5 C26 H26B 109.5 . . ?
N5 C26 H26C 109.5 . . ?
H26A C26 H26B 109.5 . . ?
H26A C26 H26C 109.5 . . ?
H26B C26 H26C 109.5 . . ?
N3 C31 H31 127.5 . . ?
C32 C31 N3 104.9(10) . . ?
C32 C31 H31 127.5 . . ?
C17 C16 H16 118.9 . . ?
C15 C16 C17 122.2(11) . . ?
C15 C16 H16 118.9 . . ?
C39 C40 H40 126.1 . . ?
C41 C40 C39 107.8(11) . . ?
C41 C40 H40 126.1 . . ?
N6 C28 H28 125.1 . . ?
C27 C28 N6 109.8(10) . . ?
C27 C28 H28 125.1 . . ?
N3 C30 H30A 109.5 . . ?
N3 C30 H30B 109.5 . . ?
N3 C30 H30C 109.5 . . ?
H30A C30 H30B 109.5 . . ?
H30A C30 H30C 109.5 . . ?
H30B C30 H30C 109.5 . . ?
N2 C21 S1 128.6(9) . . ?
N1 C21 S1 122.5(8) . . ?
N1 C21 N2 108.9(9) . . ?
C13 C14 H14 119.1 . . ?
C13 C14 C15 121.8(11) . . ?
C15 C14 H14 119.1 . . ?
N10 C41 C40 107.7(9) . . ?
N10 C41 C42 122.2(12) . . ?
C40 C41 C42 130.1(12) . . ?
O4 C19 Mo1 177.2(10) . . ?
N11 C44 C43 123.2(10) . . ?
N11 C44 C45 107.2(10) . . ?
C45 C44 C43 129.6(11) . . ?
C44 C43 H43A 109.5 . . ?
C44 C43 H43B 109.5 . . ?
C44 C43 H43C 109.5 . . ?
H43A C43 H43B 109.5 . . ?
H43A C43 H43C 109.5 . . ?
H43B C43 H43C 109.5 . . ?
N1 C22 H22A 109.5 . . ?
N1 C22 H22B 109.5 . . ?
N1 C22 H22C 109.5 . . ?
H22A C22 H22B 109.5 . . ?
H22A C22 H22C 109.5 . . ?
H22B C22 H22C 109.5 . . ?
N8 C36 C35 108.2(9) . . ?
N8 C36 C37 123.1(11) . . ?
C35 C36 C37 128.7(12) . . ?
C44 C45 H45 125.9 . . ?
C46 C45 C44 108.2(10) . . ?
C46 C45 H45 125.9 . . ?
C39 C38 H38A 109.5 . . ?
C39 C38 H38B 109.5 . . ?
C39 C38 H38C 109.5 . . ?
H38A C38 H38B 109.5 . . ?
H38A C38 H38C 109.5 . . ?
H38B C38 H38C 109.5 . . ?
C36 C35 H35 126.4 . . ?
C34 C35 C36 107.2(11) . . ?
C34 C35 H35 126.4 . . ?
N7 C34 C35 109.1(10) . . ?
N7 C34 C33 122.8(9) . . ?
C35 C34 C33 128.1(11) . . ?
N1 C23 H23 127.0 . . ?
C24 C23 N1 106.0(9) . . ?
C24 C23 H23 127.0 . . ?
N12 C46 C45 106.5(9) . . ?
N12 C46 C47 122.8(11) . . ?
C45 C46 C47 130.6(11) . . ?
C46 C47 H47A 109.5 . . ?
C46 C47 H47B 109.5 . . ?
C46 C47 H47C 109.5 . . ?
H47A C47 H47B 109.5 . . ?
H47A C47 H47C 109.5 . . ?
H47B C47 H47C 109.5 . . ?
N8 B2 N10 112.6(9) . . ?
N8 B2 N12 109.1(10) . . ?
N8 B2 H2 108(6) . . ?
N10 B2 N12 108.8(9) . . ?
N10 B2 H2 105(6) . . ?
N12 B2 H2 113(6) . . ?
C16 C15 C14 118.9(12) . . ?
C16 C15 H15 120.6 . . ?
C14 C15 H15 120.6 . . ?
C34 C33 H33A 109.5 . . ?
C34 C33 H33B 109.5 . . ?
C34 C33 H33C 109.5 . . ?
H33A C33 H33B 109.5 . . ?
H33A C33 H33C 109.5 . . ?
H33B C33 H33C 109.5 . . ?
C36 C37 H37A 109.5 . . ?
C36 C37 H37B 109.5 . . ?
C36 C37 H37C 109.5 . . ?
H37A C37 H37B 109.5 . . ?
H37A C37 H37C 109.5 . . ?
H37B C37 H37C 109.5 . . ?
N4 B1 N2 110.7(9) . . ?
N4 B1 H1 109(4) . . ?
N2 B1 H1 103(4) . . ?
N6 B1 N4 113.5(9) . . ?
N6 B1 N2 112.2(10) . . ?
N6 B1 H1 108(4) . . ?
O2 C3 W1 176.4(13) . . ?
C41 C42 H42A 109.5 . . ?
C41 C42 H42B 109.5 . . ?
C41 C42 H42C 109.5 . . ?
H42A C42 H42B 109.5 . . ?
H42A C42 H42C 109.5 . . ?
H42B C42 H42C 109.5 . . ?

loop_
_geom_bond_atom_site_label_1
_geom_bond_atom_site_label_2
_geom_bond_distance
_geom_bond_site_symmetry_2
_geom_bond_publ_flag
W1 S3 2.540(3) . ?
W1 S2 2.546(3) . ?
W1 S1 2.652(3) . ?
W1 C1 1.817(12) . ?
W1 C2 2.018(15) . ?
W1 C3 2.032(13) . ?
Mo1 N7 2.319(9) . ?
Mo1 N9 2.224(9) . ?
Mo1 N11 2.233(8) . ?
Mo1 C18 1.796(11) . ?
Mo1 C20 2.003(14) . ?
Mo1 C19 2.035(12) . ?
S3 C25 1.728(11) . ?
S2 C29 1.709(11) . ?
S1 C21 1.742(11) . ?
N4 C29 1.365(13) . ?
N4 C32 1.398(14) . ?
N4 B1 1.535(16) . ?
O4 C19 1.131(12) . ?
N2 C24 1.405(13) . ?
N2 C21 1.354(13) . ?
N2 B1 1.545(16) . ?
N7 N8 1.397(11) . ?
N7 C34 1.346(14) . ?
N3 C29 1.372(14) . ?
N3 C31 1.372(14) . ?
N3 C30 1.466(13) . ?
N8 C36 1.365(14) . ?
N8 B2 1.508(16) . ?
N9 N10 1.371(11) . ?
N9 C39 1.346(14) . ?
O1 C2 1.145(15) . ?
N5 C25 1.339(13) . ?
N5 C27 1.374(14) . ?
N5 C26 1.483(14) . ?
O2 C3 1.128(14) . ?
O3 C20 1.163(14) . ?
N10 C41 1.342(15) . ?
N10 B2 1.544(16) . ?
N6 C25 1.389(13) . ?
N6 C28 1.389(14) . ?
N6 B1 1.520(16) . ?
N12 N11 1.347(11) . ?
N12 C46 1.355(14) . ?
N12 B2 1.564(16) . ?
N1 C21 1.348(14) . ?
N1 C22 1.475(15) . ?
N1 C23 1.397(14) . ?
N11 C44 1.357(14) . ?
C6 H6 0.9300 . ?
C6 C5 1.442(14) . ?
C6 C7 1.364(15) . ?
C17 C4 1.411(15) . ?
C17 C12 1.440(14) . ?
C17 C16 1.408(16) . ?
C5 C10 1.445(13) . ?
C5 C4 1.430(15) . ?
C10 C11 1.409(14) . ?
C10 C9 1.430(16) . ?
C1 C4 1.456(15) . ?
C7 H7 0.9300 . ?
C7 C8 1.390(15) . ?
C11 C18 1.478(14) . ?
C11 C12 1.421(15) . ?
C24 H24 0.9300 . ?
C24 C23 1.341(16) . ?
C27 H27 0.9300 . ?
C27 C28 1.352(16) . ?
C12 C13 1.446(15) . ?
C9 H9 0.9300 . ?
C9 C8 1.365(15) . ?
C39 C40 1.411(16) . ?
C39 C38 1.470(15) . ?
C8 H8 0.9300 . ?
C32 H32 0.9300 . ?
C32 C31 1.357(16) . ?
C13 H13 0.9300 . ?
C13 C14 1.357(17) . ?
C26 H26A 0.9600 . ?
C26 H26B 0.9600 . ?
C26 H26C 0.9600 . ?
C31 H31 0.9300 . ?
C16 H16 0.9300 . ?
C16 C15 1.391(16) . ?
C40 H40 0.9300 . ?
C40 C41 1.343(16) . ?
C28 H28 0.9300 . ?
C30 H30A 0.9600 . ?
C30 H30B 0.9600 . ?
C30 H30C 0.9600 . ?
C14 H14 0.9300 . ?
C14 C15 1.399(16) . ?
C41 C42 1.505(15) . ?
C44 C43 1.511(17) . ?
C44 C45 1.391(16) . ?
C43 H43A 0.9600 . ?
C43 H43B 0.9600 . ?
C43 H43C 0.9600 . ?
C22 H22A 0.9600 . ?
C22 H22B 0.9600 . ?
C22 H22C 0.9600 . ?
C36 C35 1.380(17) . ?
C36 C37 1.492(15) . ?
C45 H45 0.9300 . ?
C45 C46 1.361(16) . ?
C38 H38A 0.9600 . ?
C38 H38B 0.9600 . ?
C38 H38C 0.9600 . ?
C35 H35 0.9300 . ?
C35 C34 1.380(14) . ?
C34 C33 1.477(15) . ?
C23 H23 0.9300 . ?
C46 C47 1.482(15) . ?
C47 H47A 0.9600 . ?
C47 H47B 0.9600 . ?
C47 H47C 0.9600 . ?
B2 H2 1.19(12) . ?
C15 H15 0.9300 . ?
C33 H33A 0.9600 . ?
C33 H33B 0.9600 . ?
C33 H33C 0.9600 . ?
C37 H37A 0.9600 . ?
C37 H37B 0.9600 . ?
C37 H37C 0.9600 . ?
B1 H1 1.12(8) . ?
C42 H42A 0.9600 . ?
C42 H42B 0.9600 . ?
C42 H42C 0.9600 . ?
